data_4077886
loop_
_publ_author_name
'Coles, Martyn P.'
'Hitchcock, Peter B.'
'Lappert, Michael F.'
'Protchenko, Andrey V.'

_publ_section_title
;
 Syntheses and Structures of the Crystalline, Highly Crowded
 1,3-Bis(trimethylsilyl)cyclopentadienyls [MCp&#x2033;3] (M = Y, Er, Yb),
 [PbCp&#x2033;2], [{YCp&#x2033;2(\m-OH)}2],
 [(ScCp&#x2033;2)2(\m-\h2:\h2-C2H4)],
 [YbCp&#x2033;2Cl(\m-Cl)K(18-crown-6)], and [{KCp&#x2033;}\\infty ]
;
_journal_issue 7
_journal_name_full Organometallics
_journal_page_first 2682
_journal_paper_doi 10.1021/om2009364
_journal_volume 31
_journal_year 2012
_chemical_compound_source 'synthesis as described'
_chemical_formula_moiety 'C22 H42 Pb Si4'
_chemical_formula_sum 'C22 H42 Pb Si4'
_chemical_formula_weight 626.11
_chemical_name_common '[Pb{C5H3(SiMe3)2}2]'
_chemical_name_systematic
;
 ?
;
_space_group_IT_number 14
_symmetry_cell_setting monoclinic
_symmetry_Int_Tables_number 14
_symmetry_space_group_name_Hall '-P 2yn'
_symmetry_space_group_name_H-M 'P 1 21/n 1'
_atom_sites_solution_hydrogens geom
_atom_sites_solution_primary direct
_atom_sites_solution_secondary difmap
_audit_conform_dict_location ftp://ftp.iucr.org/pub/cif_core.dic
_audit_conform_dict_name cif_core.dic
_audit_conform_dict_version 2.2
_audit_creation_date 2002-07-24T11:27:47-00:00
_audit_creation_method 'WinGX routine CIF_UPDATE'
_cell_angle_alpha 90
_cell_angle_beta 92.927(3)
_cell_angle_gamma 90
_cell_formula_units_Z 4
_cell_length_a 11.1588(7)
_cell_length_b 21.3288(15)
_cell_length_c 12.5461(9)
_cell_measurement_reflns_used 238921
_cell_measurement_temperature 173(2)
_cell_measurement_theta_max 24.713
_cell_measurement_theta_min 3.705
_cell_measurement_wavelength 0.71073
_cell_volume 2982.1(4)
_computing_cell_refinement 'HKL Scalepack (Otwinowski & Minor 1997)'
_computing_data_collection 'Collect (Nonius BV, 1997-2000)'
_computing_data_reduction 'HKL Denzo and Scalepack (Otwinowski & Minor 1997)'
_computing_molecular_graphics 'Ortep-3 for Windows (Farrugia, 1997)'
_computing_publication_material 'WinGX publication routines (Farrugia, 1999)'
_computing_structure_refinement 'SHELXL-97 (Sheldrick, 1997)'
_computing_structure_solution 'SHELXS-97 (Sheldrick, 1997)'
_diffrn_ambient_temperature 173(2)
_diffrn_measured_fraction_theta_full 0.972
_diffrn_measured_fraction_theta_max 0.972
_diffrn_measurement_device '95mm CCD camera on \k-goniostat'
_diffrn_measurement_device_type KappaCCD
_diffrn_measurement_method CCD
_diffrn_radiation_monochromator graphite
_diffrn_radiation_probe x-ray
_diffrn_radiation_type MoK\a
_diffrn_radiation_wavelength 0.71073
_diffrn_reflns_av_R_equivalents 0.0767
_diffrn_reflns_av_unetI/netI 0.0704
_diffrn_reflns_limit_h_max 12
_diffrn_reflns_limit_h_min -13
_diffrn_reflns_limit_k_max 24
_diffrn_reflns_limit_k_min -24
_diffrn_reflns_limit_l_max 14
_diffrn_reflns_limit_l_min -14
_diffrn_reflns_number 19110
_diffrn_reflns_theta_full 24.71
_diffrn_reflns_theta_max 24.71
_diffrn_reflns_theta_min 3.73
_exptl_absorpt_coefficient_mu 5.824
_exptl_absorpt_correction_T_max 0.791
_exptl_absorpt_correction_T_min 0.600
_exptl_absorpt_correction_type multi-scan
_exptl_absorpt_process_details
;
        [c.f. r.h. blessing, acta cryst. (1995), a51, 33-38]
;
_exptl_crystal_colour colourless
_exptl_crystal_density_diffrn 1.395
_exptl_crystal_density_method 'not measured'
_exptl_crystal_description plate
_exptl_crystal_F_000 1248
_exptl_crystal_size_max 0.1
_exptl_crystal_size_mid 0.1
_exptl_crystal_size_min 0.02
_refine_diff_density_max 1.816
_refine_diff_density_min -1.669
_refine_diff_density_rms 0.152
_refine_ls_extinction_method none
_refine_ls_goodness_of_fit_ref 1.144
_refine_ls_hydrogen_treatment riding
_refine_ls_matrix_type full
_refine_ls_number_parameters 244
_refine_ls_number_reflns 4944
_refine_ls_number_restraints 0
_refine_ls_restrained_S_all 1.144
_refine_ls_R_factor_all 0.1001
_refine_ls_R_factor_gt 0.0656
_refine_ls_shift/su_max 0
_refine_ls_shift/su_mean 0
_refine_ls_structure_factor_coef Fsqd
_refine_ls_weighting_details 'calc w=1/[\s^2^(Fo^2^)+(0.0158P)^2^+35.9694P] where P=(Fo^2^+2Fc^2^)/3'
_refine_ls_weighting_scheme calc
_refine_ls_wR_factor_gt 0.1188
_refine_ls_wR_factor_ref 0.1291
_reflns_number_gt 3637
_reflns_number_total 4944
_reflns_threshold_expression >2sigma(I)
_cod_data_source_file om2009364_si_001.cif
_cod_data_source_block (3)-jul602
_cod_original_sg_symbol_H-M P2(1)/n
_cod_database_code 4077886

loop_
_symmetry_equiv_pos_as_xyz
'x, y, z'
'-x+1/2, y+1/2, -z+1/2'
'-x, -y, -z'
'x-1/2, -y-1/2, z-1/2'

loop_
_atom_site_label
_atom_site_type_symbol
_atom_site_fract_x
_atom_site_fract_y
_atom_site_fract_z
_atom_site_U_iso_or_equiv
_atom_site_adp_type
_atom_site_occupancy
_atom_site_symmetry_multiplicity
_atom_site_calc_flag
_atom_site_refinement_flags
_atom_site_disorder_assembly
_atom_site_disorder_group
Pb Pb 0.21613(4) 0.20597(2) 0.31779(4) 0.04495(17) Uani 1 1 d . . .
Si1 Si 0.4283(3) 0.36230(16) 0.3292(3) 0.0455(8) Uani 1 1 d . A 1
Si2 Si 0.4088(3) 0.12614(16) 0.5665(3) 0.0447(8) Uani 1 1 d . A 1
Si3 Si -0.1043(3) 0.11976(16) 0.3088(3) 0.0458(8) Uani 1 1 d . A 1
Si4 Si 0.3597(3) 0.09171(18) 0.1121(3) 0.0553(10) Uani 1 1 d . A 1
C1 C 0.3725(9) 0.2963(5) 0.4085(8) 0.037(2) Uani 1 1 d . A 1
C2 C 0.4265(10) 0.2376(5) 0.4287(8) 0.038(3) Uani 1 1 d . A 1
H2 H 0.4968 0.2236 0.3963 0.045 Uiso 1 1 calc R A 1
C3 C 0.3636(10) 0.2015(5) 0.5033(8) 0.039(3) Uani 1 1 d . A 1
C4 C 0.2654(11) 0.2408(5) 0.5276(9) 0.043(3) Uani 1 1 d . A 1
H4 H 0.2047 0.2302 0.5747 0.052 Uiso 1 1 calc R A 1
C5 C 0.2717(10) 0.2967(6) 0.4723(8) 0.042(3) Uani 1 1 d . A 1
H5 H 0.2164 0.3304 0.4766 0.05 Uiso 1 1 calc R A 1
C6 C 0.5714(13) 0.3386(7) 0.2705(13) 0.087(5) Uani 1 1 d . A 1
H6A H 0.5572 0.3019 0.2246 0.131 Uiso 1 1 calc R A 1
H6B H 0.6309 0.3282 0.3279 0.131 Uiso 1 1 calc R A 1
H6C H 0.6014 0.3733 0.2281 0.131 Uiso 1 1 calc R A 1
C7 C 0.4538(15) 0.4314(6) 0.4160(11) 0.076(4) Uani 1 1 d . A 1
H7A H 0.4828 0.4663 0.3738 0.113 Uiso 1 1 calc R A 1
H7B H 0.5138 0.4211 0.4732 0.113 Uiso 1 1 calc R A 1
H7C H 0.3784 0.4432 0.4473 0.113 Uiso 1 1 calc R A 1
C8 C 0.3153(13) 0.3832(8) 0.2202(12) 0.086(5) Uani 1 1 d . A 1
H8A H 0.3019 0.347 0.1729 0.129 Uiso 1 1 calc R A 1
H8B H 0.345 0.4185 0.1793 0.129 Uiso 1 1 calc R A 1
H8C H 0.2396 0.3949 0.2513 0.129 Uiso 1 1 calc R A 1
C9 C 0.2919(11) 0.0647(6) 0.5442(12) 0.065(4) Uani 1 1 d . A 1
H9A H 0.2161 0.0794 0.5716 0.098 Uiso 1 1 calc R A 1
H9B H 0.3174 0.0263 0.5815 0.098 Uiso 1 1 calc R A 1
H9C H 0.2805 0.0562 0.4675 0.098 Uiso 1 1 calc R A 1
C10 C 0.4337(13) 0.1385(7) 0.7141(9) 0.066(4) Uani 1 1 d . A 1
H10A H 0.4958 0.1705 0.7274 0.099 Uiso 1 1 calc R A 1
H10B H 0.4595 0.0991 0.748 0.099 Uiso 1 1 calc R A 1
H10C H 0.3587 0.1525 0.7439 0.099 Uiso 1 1 calc R A 1
C11 C 0.5517(11) 0.0989(7) 0.5106(10) 0.065(4) Uani 1 1 d . A 1
H11A H 0.6134 0.1312 0.5224 0.097 Uiso 1 1 calc R A 1
H11B H 0.5385 0.0913 0.4339 0.097 Uiso 1 1 calc R A 1
H11C H 0.578 0.0601 0.5463 0.097 Uiso 1 1 calc R A 1
C12 C 0.0297(9) 0.1347(5) 0.2294(8) 0.034(3) Uani 1 1 d . A 1
C13 C 0.1382(9) 0.0989(5) 0.2270(8) 0.040(3) Uani 1 1 d . A 1
H13 H 0.1563 0.0629 0.2697 0.048 Uiso 1 1 calc R A 1
C14 C 0.2138(10) 0.1246(5) 0.1525(9) 0.044(3) Uani 1 1 d . A 1
C15 C 0.1536(10) 0.1770(6) 0.1082(9) 0.047(3) Uani 1 1 d . A 1
H15 H 0.1831 0.2038 0.0551 0.056 Uiso 1 1 calc R A 1
C16 C 0.0406(10) 0.1836(5) 0.1561(8) 0.040(3) Uani 1 1 d . A 1
H16 H -0.017 0.2156 0.1407 0.048 Uiso 1 1 calc R A 1
C17 C -0.1739(17) 0.1955(8) 0.3420(16) 0.114(7) Uani 1 1 d . A 1
H17A H -0.1952 0.2185 0.2761 0.171 Uiso 1 1 calc R A 1
H17B H -0.1169 0.2204 0.3866 0.171 Uiso 1 1 calc R A 1
H17C H -0.2464 0.1879 0.3809 0.171 Uiso 1 1 calc R A 1
C18 C -0.2158(13) 0.0731(9) 0.2270(13) 0.100(6) Uani 1 1 d . A 1
H18A H -0.2389 0.0961 0.1615 0.151 Uiso 1 1 calc R A 1
H18B H -0.287 0.0658 0.2679 0.151 Uiso 1 1 calc R A 1
H18C H -0.1803 0.0328 0.2084 0.151 Uiso 1 1 calc R A 1
C19 C -0.0608(13) 0.0747(8) 0.4300(11) 0.081(5) Uani 1 1 d . A 1
H19A H -0.1319 0.0669 0.4708 0.122 Uiso 1 1 calc R A 1
H19B H -0.0017 0.0986 0.4739 0.122 Uiso 1 1 calc R A 1
H19C H -0.0257 0.0346 0.4098 0.122 Uiso 1 1 calc R A 1
C20 C 0.3382(17) 0.0519(11) -0.0188(13) 0.137(9) Uani 1 1 d . A 1
H20A H 0.4149 0.0344 -0.0394 0.205 Uiso 1 1 calc R A 1
H20B H 0.309 0.0822 -0.0727 0.205 Uiso 1 1 calc R A 1
H20C H 0.2794 0.0181 -0.0134 0.205 Uiso 1 1 calc R A 1
C21 C 0.4681(14) 0.1569(9) 0.102(2) 0.150(10) Uani 1 1 d . A 1
H21A H 0.5455 0.1402 0.0814 0.224 Uiso 1 1 calc R A 1
H21B H 0.4784 0.1782 0.1708 0.224 Uiso 1 1 calc R A 1
H21C H 0.4378 0.1868 0.0475 0.224 Uiso 1 1 calc R A 1
C22 C 0.4175(13) 0.0349(8) 0.2140(12) 0.083(5) Uani 1 1 d . A 1
H22A H 0.4942 0.0178 0.1926 0.124 Uiso 1 1 calc R A 1
H22B H 0.3596 0.0008 0.2202 0.124 Uiso 1 1 calc R A 1
H22C H 0.4294 0.0562 0.283 0.124 Uiso 1 1 calc R A 1

loop_
_atom_site_aniso_label
_atom_site_aniso_U_11
_atom_site_aniso_U_22
_atom_site_aniso_U_33
_atom_site_aniso_U_23
_atom_site_aniso_U_13
_atom_site_aniso_U_12
Pb 0.0384(3) 0.0529(3) 0.0427(3) -0.0044(3) -0.00600(17) -0.0069(3)
Si1 0.0406(19) 0.050(2) 0.0458(19) 0.0045(16) 0.0018(15) -0.0054(16)
Si2 0.0414(19) 0.048(2) 0.0447(19) 0.0027(16) 0.0016(15) 0.0013(16)
Si3 0.0339(18) 0.059(2) 0.0452(19) 0.0060(17) 0.0056(15) -0.0008(16)
Si4 0.039(2) 0.075(3) 0.052(2) 0.0025(19) 0.0125(17) 0.0064(18)
C1 0.038(6) 0.042(6) 0.030(5) -0.004(5) 0.000(5) 0.002(6)
C2 0.029(6) 0.054(7) 0.029(6) -0.006(5) -0.004(5) -0.009(5)
C3 0.040(6) 0.043(6) 0.033(6) 0.002(5) -0.003(5) -0.006(6)
C4 0.045(7) 0.044(7) 0.042(7) -0.002(6) 0.012(6) 0.002(6)
C5 0.037(6) 0.049(7) 0.040(6) -0.004(6) 0.001(5) 0.004(6)
C6 0.067(10) 0.091(12) 0.108(13) 0.030(10) 0.051(9) -0.008(9)
C7 0.107(13) 0.053(9) 0.066(10) 0.001(7) -0.001(9) -0.018(8)
C8 0.071(11) 0.114(13) 0.072(10) 0.032(10) -0.010(8) -0.015(10)
C9 0.047(8) 0.050(8) 0.101(11) 0.012(8) 0.009(8) 0.002(6)
C10 0.075(10) 0.079(10) 0.043(8) 0.008(7) -0.004(7) 0.012(8)
C11 0.051(8) 0.086(10) 0.057(9) 0.001(7) 0.000(7) 0.021(7)
C12 0.027(6) 0.042(6) 0.033(6) -0.006(5) 0.000(5) -0.006(5)
C13 0.033(6) 0.050(7) 0.035(6) 0.002(5) -0.003(5) -0.003(5)
C14 0.038(7) 0.050(7) 0.044(7) 0.003(6) 0.005(5) -0.004(6)
C15 0.041(7) 0.070(8) 0.030(6) 0.010(6) 0.001(5) -0.005(6)
C16 0.034(7) 0.054(7) 0.030(6) 0.003(5) -0.012(5) 0.004(5)
C17 0.120(16) 0.093(13) 0.138(17) 0.019(12) 0.087(13) 0.020(11)
C18 0.054(10) 0.172(18) 0.075(11) 0.008(11) -0.008(8) -0.041(11)
C19 0.060(10) 0.128(14) 0.056(9) 0.037(9) -0.002(7) -0.014(9)
C20 0.098(15) 0.25(3) 0.064(11) -0.045(14) 0.001(10) 0.070(16)
C21 0.051(11) 0.105(15) 0.30(3) 0.047(17) 0.086(15) 0.005(10)
C22 0.065(10) 0.111(13) 0.074(10) 0.012(9) 0.016(8) 0.036(9)

loop_
_atom_type_symbol
_atom_type_description
_atom_type_scat_dispersion_real
_atom_type_scat_dispersion_imag
_atom_type_scat_source
C C 0.0033 0.0016 'International Tables Vol C Tables 4.2.6.8 and 6.1.1.4'
H H 0 0 'International Tables Vol C Tables 4.2.6.8 and 6.1.1.4'
Pb Pb -3.3944 10.1111 'International Tables Vol C Tables 4.2.6.8 and 6.1.1.4'
Si Si 0.0817 0.0704 'International Tables Vol C Tables 4.2.6.8 and 6.1.1.4'

loop_
_geom_angle_atom_site_label_1
_geom_angle_atom_site_label_2
_geom_angle_atom_site_label_3
_geom_angle
C7 Si1 C1 109.6(6)
C7 Si1 C6 109.9(8)
C1 Si1 C6 109.0(6)
C7 Si1 C8 108.7(7)
C1 Si1 C8 110.0(6)
C6 Si1 C8 109.6(8)
C3 Si2 C9 111.9(5)
C3 Si2 C11 109.1(6)
C9 Si2 C11 109.3(6)
C3 Si2 C10 108.9(6)
C9 Si2 C10 108.4(7)
C11 Si2 C10 109.1(6)
C19 Si3 C17 111.4(8)
C19 Si3 C18 108.5(8)
C17 Si3 C18 108.4(9)
C19 Si3 C12 110.2(6)
C17 Si3 C12 109.1(6)
C18 Si3 C12 109.2(6)
C21 Si4 C22 109.5(9)
C21 Si4 C20 109.7(11)
C22 Si4 C20 109.7(9)
C21 Si4 C14 108.6(7)
C22 Si4 C14 109.6(6)
C20 Si4 C14 109.7(7)
C2 C1 C5 104.4(10)
C2 C1 Si1 128.4(8)
C5 C1 Si1 126.8(9)
C1 C2 C3 112.3(10)
C2 C3 C4 103.5(10)
C2 C3 Si2 128.2(9)
C4 C3 Si2 127.9(8)
C5 C4 C3 110.0(10)
C4 C5 C1 109.9(10)
C16 C12 C13 106.4(9)
C16 C12 Si3 125.2(8)
C13 C12 Si3 128.3(8)
C14 C13 C12 110.0(10)
C13 C14 C15 106.5(10)
C13 C14 Si4 126.6(9)
C15 C14 Si4 126.7(9)
C14 C15 C16 109.0(10)
C12 C16 C15 108.1(10)

loop_
_geom_bond_atom_site_label_1
_geom_bond_atom_site_label_2
_geom_bond_distance
Pb C13 2.678(11)
Pb C14 2.704(11)
Pb C2 2.751(10)
Pb C15 2.756(11)
Pb C12 2.762(10)
Pb C4 2.763(11)
Pb C3 2.783(10)
Pb C5 2.787(11)
Pb C16 2.788(10)
Pb C1 2.802(10)
Si1 C7 1.846(13)
Si1 C1 1.850(11)
Si1 C6 1.862(14)
Si1 C8 1.866(14)
Si2 C3 1.851(11)
Si2 C9 1.859(13)
Si2 C11 1.867(13)
Si2 C10 1.876(12)
Si3 C19 1.843(13)
Si3 C17 1.850(16)
Si3 C18 1.861(15)
Si3 C12 1.866(11)
Si4 C21 1.852(17)
Si4 C22 1.852(14)
Si4 C20 1.853(17)
Si4 C14 1.867(12)
C1 C2 1.408(15)
C1 C5 1.414(15)
C2 C3 1.423(15)
C3 C4 1.425(15)
C4 C5 1.383(15)
C12 C16 1.400(14)
C12 C13 1.434(14)
C13 C14 1.402(15)
C14 C15 1.405(15)
C15 C16 1.431(15)
